data_1566799
loop_
_publ_author_name
'Benner, Florian'
'Demir, Selvan'

_publ_section_title
;
 Isolation of the elusive bisbenzimidazole Bbim3&#x2212;&#x02D9; radical
 anion and its employment in a metal complex
;
_journal_name_full 'Chemical Science'
_journal_paper_doi 10.1039/D1SC07245E
_journal_year 2022
_chemical_formula_moiety 'C54 H68 N4 Y2, C7 H7'
_chemical_formula_sum 'C61 H75 N4 Y2'
_chemical_formula_weight 1042.07
_chemical_properties_physical Air-sensitive,Moisture-sensitive
_space_group_crystal_system triclinic
_space_group_IT_number 2
_space_group_name_Hall '-P 1'
_space_group_name_H-M_alt 'P -1'
_atom_sites_solution_hydrogens geom
_atom_sites_solution_primary dual
_audit_creation_date 2021-11-19
_audit_creation_method
;
Olex2 1.2
(compiled 2018.05.29 svn.r3508 for OlexSys, GUI svn.r5506)
;
_audit_update_record
;
2021-11-20 deposited with the CCDC.	2022-04-05 downloaded from the CCDC.
;
_cell_angle_alpha 67.8112(11)
_cell_angle_beta 87.4492(12)
_cell_angle_gamma 79.2874(12)
_cell_formula_units_Z 1
_cell_length_a 10.5717(10)
_cell_length_b 11.0365(10)
_cell_length_c 12.4271(12)
_cell_measurement_reflns_used 7658
_cell_measurement_temperature 173.15
_cell_measurement_theta_max 25.24
_cell_measurement_theta_min 2.55
_cell_volume 1318.6(2)
_computing_cell_refinement 'SAINT v8.34A (Bruker, 2013)'
_computing_data_collection 'COSMO (BRUKER, V1.61, 2009)'
_computing_data_reduction 'SAINT v8.34A (Bruker, 2013)'
_computing_molecular_graphics 'Olex2 (Dolomanov et al., 2009)'
_computing_publication_material 'Olex2 (Dolomanov et al., 2009)'
_computing_structure_refinement 'ShelXL (Sheldrick, 2015)'
_computing_structure_solution 'ShelXT (Sheldrick, 2015)'
_diffrn_ambient_temperature 173.15
_diffrn_detector_area_resol_mean 8.36
_diffrn_measured_fraction_theta_full 0.999
_diffrn_measured_fraction_theta_max 0.998
_diffrn_measurement_device_type 'Bruker APEX-II CCD'
_diffrn_measurement_method '\f and \w scans'
_diffrn_radiation_type MoK\a
_diffrn_radiation_wavelength 0.71073
_diffrn_reflns_av_R_equivalents 0.0617
_diffrn_reflns_av_unetI/netI 0.0535
_diffrn_reflns_Laue_measured_fraction_full 0.999
_diffrn_reflns_Laue_measured_fraction_max 0.998
_diffrn_reflns_limit_h_max 12
_diffrn_reflns_limit_h_min -12
_diffrn_reflns_limit_k_max 13
_diffrn_reflns_limit_k_min -13
_diffrn_reflns_limit_l_max 14
_diffrn_reflns_limit_l_min -14
_diffrn_reflns_number 21396
_diffrn_reflns_point_group_measured_fraction_full 0.999
_diffrn_reflns_point_group_measured_fraction_max 0.998
_diffrn_reflns_theta_full 25.242
_diffrn_reflns_theta_max 25.367
_diffrn_reflns_theta_min 1.770
_diffrn_standards_number 0
_exptl_absorpt_coefficient_mu 2.232
_exptl_absorpt_correction_T_max 0.8465
_exptl_absorpt_correction_T_min 0.6499
_exptl_absorpt_correction_type multi-scan
_exptl_absorpt_process_details
;
SADABS-2014/5 (Bruker,2014/5) was used for absorption correction.
wR2(int) was 0.0756 before and 0.0555 after correction.
The Ratio of minimum to maximum transmission is 0.7677.
The \l/2 correction factor is 0.00150.
;
_exptl_crystal_colour yellow
_exptl_crystal_colour_primary yellow
_exptl_crystal_density_diffrn 1.312
_exptl_crystal_description block
_exptl_crystal_F_000 547
_exptl_crystal_size_max 0.245
_exptl_crystal_size_mid 0.222
_exptl_crystal_size_min 0.122
_refine_diff_density_max 0.900
_refine_diff_density_min -0.423
_refine_diff_density_rms 0.086
_refine_ls_extinction_method none
_refine_ls_goodness_of_fit_ref 1.053
_refine_ls_hydrogen_treatment constr
_refine_ls_matrix_type full
_refine_ls_number_parameters 336
_refine_ls_number_reflns 4822
_refine_ls_number_restraints 0
_refine_ls_restrained_S_all 1.053
_refine_ls_R_factor_all 0.0616
_refine_ls_R_factor_gt 0.0457
_refine_ls_shift/su_max 0.001
_refine_ls_shift/su_mean 0.000
_refine_ls_structure_factor_coef Fsqd
_refine_ls_weighting_details 'w=1/[\s^2^(Fo^2^)+(0.0674P)^2^+0.1669P] where P=(Fo^2^+2Fc^2^)/3'
_refine_ls_weighting_scheme calc
_refine_ls_wR_factor_gt 0.1085
_refine_ls_wR_factor_ref 0.1170
_reflns_Friedel_coverage 0.000
_reflns_number_gt 3936
_reflns_number_total 4822
_reflns_threshold_expression 'I > 2\s(I)'
_cod_data_source_file d1sc07245e2.cif
_cod_data_source_block fb156
_cod_database_code 1566799
_shelxl_version_number 2013-3
_shelx_space_group_comment
;
The symmetry employed for this shelxl refinement is uniquely defined
by the following loop, which should always be used as a source of
symmetry information in preference to the above space-group names.
They are only intended as comments.
;
_shelx_estimated_absorpt_t_max 0.772
_shelx_estimated_absorpt_t_min 0.611
_olex2_refinement_description
;
1. Fixed Uiso
 At 1.2 times of:
  All C(H) groups
 At 1.5 times of:
  All C(H,H,H) groups
2. Others
 Fixed Sof: H30(0.5) C32(0.5) H32(0.5) C29(0.5) C31(0.5) H31(0.5) C28(0.5)
 H28A(0.5) H28B(0.5) H28C(0.5) C33(0.5) H33(0.5)
3.a Aromatic/amide H refined with riding coordinates:
 C25(H25), C23(H23), C26(H26), C24(H24), C30(H30), C32(H32), C31(H31), C33(H33)
3.b Idealised Me refined as rotating group:
 C17(H17A,H17B,H17C), C7(H7A,H7B,H7C), C6(H6A,H6B,H6C), C20(H20A,H20B,H20C),
 C18(H18A,H18B,H18C), C16(H16A,H16B,H16C), C19(H19A,H19B,H19C), C8(H8A,H8B,H8C),
  C10(H10A,H10B,H10C), C9(H9A,H9B,H9C), C28(H28A,H28B,H28C)
;
_olex2_submission_special_instructions 'No special instructions were received'

loop_
_space_group_symop_operation_xyz
'x, y, z'
'-x, -y, -z'

loop_
_atom_site_label
_atom_site_type_symbol
_atom_site_fract_x
_atom_site_fract_y
_atom_site_fract_z
_atom_site_U_iso_or_equiv
_atom_site_adp_type
_atom_site_occupancy
_atom_site_site_symmetry_order
_atom_site_calc_flag
_atom_site_refinement_flags_posn
_atom_site_refinement_flags_adp
_atom_site_refinement_flags_occupancy
_atom_site_disorder_assembly
_atom_site_disorder_group
Y1 Y 0.69494(3) 0.26004(3) 0.66308(3) 0.02513(13) Uani 1 1 d . . . . .
N1 N 0.5545(2) 0.4641(3) 0.6485(2) 0.0238(6) Uani 1 1 d . . . . .
N2 N 0.4171(3) 0.6485(3) 0.5239(2) 0.0253(6) Uani 1 1 d . . . . .
C13 C 0.6458(3) 0.0180(3) 0.7307(3) 0.0306(8) Uani 1 1 d . . . . .
C15 C 0.6155(4) 0.1109(3) 0.8687(3) 0.0332(8) Uani 1 1 d . . . . .
C1 C 0.8664(3) 0.4146(4) 0.6389(3) 0.0337(8) Uani 1 1 d . . . . .
C25 C 0.4107(4) 0.7586(4) 0.7733(3) 0.0373(9) Uani 1 1 d . . . . .
H25 H 0.3763 0.8289 0.7986 0.045 Uiso 1 1 calc R . . . .
C23 C 0.5451(3) 0.5425(3) 0.8154(3) 0.0314(8) Uani 1 1 d . . . . .
H23 H 0.6009 0.4666 0.8667 0.038 Uiso 1 1 calc R . . . .
C12 C 0.5227(3) 0.1013(3) 0.7092(3) 0.0317(8) Uani 1 1 d . . . . .
C26 C 0.3787(3) 0.7692(3) 0.6633(3) 0.0328(8) Uani 1 1 d . . . . .
H26 H 0.3229 0.8456 0.6127 0.039 Uiso 1 1 calc R . . . .
C11 C 0.5052(3) 0.1579(3) 0.7952(3) 0.0340(9) Uani 1 1 d . . . . .
C24 C 0.4929(4) 0.6467(4) 0.8483(3) 0.0357(9) Uani 1 1 d . . . . .
H24 H 0.5130 0.6424 0.9235 0.043 Uiso 1 1 calc R . . . .
C4 C 0.9523(3) 0.1976(4) 0.6683(3) 0.0369(9) Uani 1 1 d . . . . .
C5 C 0.9217(3) 0.2897(4) 0.7243(3) 0.0380(9) Uani 1 1 d . . . . .
C17 C 0.4245(4) 0.1182(4) 0.6189(4) 0.0452(10) Uani 1 1 d . . . . .
H17A H 0.3813 0.2115 0.5859 0.068 Uiso 1 1 calc GR . . . .
H17B H 0.3609 0.0617 0.6547 0.068 Uiso 1 1 calc GR . . . .
H17C H 0.4673 0.0925 0.5571 0.068 Uiso 1 1 calc GR . . . .
C7 C 0.8184(4) 0.5099(4) 0.4181(3) 0.0428(10) Uani 1 1 d . . . . .
H7A H 0.8031 0.4727 0.3606 0.064 Uiso 1 1 calc GR . . . .
H7B H 0.8851 0.5647 0.3906 0.064 Uiso 1 1 calc GR . . . .
H7C H 0.7385 0.5649 0.4288 0.064 Uiso 1 1 calc GR . . . .
C6 C 0.8354(4) 0.5452(4) 0.6555(4) 0.0495(11) Uani 1 1 d . . . . .
H6A H 0.7590 0.6002 0.6079 0.074 Uiso 1 1 calc GR . . . .
H6B H 0.9085 0.5916 0.6318 0.074 Uiso 1 1 calc GR . . . .
H6C H 0.8185 0.5286 0.7375 0.074 Uiso 1 1 calc GR . . . .
C20 C 0.6302(5) 0.1351(4) 0.9787(3) 0.0509(11) Uani 1 1 d . . . . .
H20A H 0.7197 0.1029 1.0076 0.076 Uiso 1 1 calc GR . . . .
H20B H 0.5734 0.0875 1.0376 0.076 Uiso 1 1 calc GR . . . .
H20C H 0.6070 0.2307 0.9624 0.076 Uiso 1 1 calc GR . . . .
C18 C 0.7013(4) -0.0704(4) 0.6661(4) 0.0443(10) Uani 1 1 d . . . . .
H18A H 0.6870 -0.0205 0.5823 0.067 Uiso 1 1 calc GR . . . .
H18B H 0.6589 -0.1479 0.6902 0.067 Uiso 1 1 calc GR . . . .
H18C H 0.7939 -0.1001 0.6838 0.067 Uiso 1 1 calc GR . . . .
C16 C 0.3825(4) 0.2401(4) 0.8156(4) 0.0483(11) Uani 1 1 d . . . . .
H16A H 0.3965 0.3304 0.8004 0.072 Uiso 1 1 calc GR . . . .
H16B H 0.3575 0.1993 0.8964 0.072 Uiso 1 1 calc GR . . . .
H16C H 0.3139 0.2441 0.7632 0.072 Uiso 1 1 calc GR . . . .
C19 C 0.8205(4) -0.0694(4) 0.8982(4) 0.0480(11) Uani 1 1 d . . . . .
H19A H 0.8766 -0.1033 0.8470 0.072 Uiso 1 1 calc GR . . . .
H19B H 0.7947 -0.1442 0.9625 0.072 Uiso 1 1 calc GR . . . .
H19C H 0.8670 -0.0203 0.9293 0.072 Uiso 1 1 calc GR . . . .
C8 C 0.9363(4) 0.2037(4) 0.4592(4) 0.0484(11) Uani 1 1 d . . . . .
H8A H 1.0280 0.1929 0.4413 0.073 Uiso 1 1 calc GR . . . .
H8B H 0.8856 0.2622 0.3885 0.073 Uiso 1 1 calc GR . . . .
H8C H 0.9100 0.1165 0.4886 0.073 Uiso 1 1 calc GR . . . .
C10 C 0.9571(5) 0.2663(5) 0.8474(4) 0.0628(13) Uani 1 1 d . . . . .
H10A H 0.8875 0.3135 0.8795 0.094 Uiso 1 1 calc GR . . . .
H10B H 1.0367 0.2993 0.8484 0.094 Uiso 1 1 calc GR . . . .
H10C H 0.9700 0.1707 0.8944 0.094 Uiso 1 1 calc GR . . . .
C9 C 1.0393(4) 0.0625(4) 0.7149(4) 0.0610(13) Uani 1 1 d . . . . .
H9A H 1.0475 0.0315 0.7997 0.091 Uiso 1 1 calc GR . . . .
H9B H 1.1245 0.0695 0.6812 0.091 Uiso 1 1 calc GR . . . .
H9C H 1.0023 -0.0009 0.6938 0.091 Uiso 1 1 calc GR . . . .
C21 C 0.4930(3) 0.5288(3) 0.5438(3) 0.0250(7) Uani 1 1 d . . . . .
C22 C 0.5139(3) 0.5519(3) 0.7050(3) 0.0258(7) Uani 1 1 d . . . . .
C27 C 0.4306(3) 0.6642(3) 0.6288(3) 0.0258(7) Uani 1 1 d . . . . .
C14 C 0.7023(3) 0.0221(3) 0.8302(3) 0.0319(8) Uani 1 1 d . . . . .
C3 C 0.9137(3) 0.2642(4) 0.5498(3) 0.0341(9) Uani 1 1 d . . . . .
C2 C 0.8621(3) 0.3986(3) 0.5317(3) 0.0321(8) Uani 1 1 d . . . . .
C30 C 0.9548(7) 0.5911(5) 0.9204(5) 0.0648(14) Uani 1 1 d . . . . .
H30 H 0.9160 0.6660 0.8554 0.078 Uiso 0.5 1 calc R . P A 2
C32 C 0.8095(17) 0.499(2) 1.0455(14) 0.058(4) Uani 0.5 1 d . . P B 1
H32 H 0.7231 0.4962 1.0696 0.069 Uiso 0.5 1 calc R . P B 1
C29 C 0.9367(9) 0.4895(10) 1.0277(9) 0.052(2) Uani 0.5 1 d . . P C 2
C31 C 0.8388(12) 0.5845(12) 0.9536(13) 0.075(3) Uani 0.5 1 d . . P B 1
H31 H 0.7712 0.6488 0.9054 0.090 Uiso 0.5 1 calc R . P B 1
C28 C 0.823(3) 0.454(3) 1.096(2) 0.103(9) Uani 0.5 1 d . . P C 2
H28A H 0.7620 0.4370 1.0481 0.155 Uiso 0.5 1 calc GR . P C 2
H28B H 0.7825 0.5269 1.1190 0.155 Uiso 0.5 1 calc GR . P C 2
H28C H 0.8493 0.3732 1.1649 0.155 Uiso 0.5 1 calc GR . P C 2
C33 C 0.931(2) 0.3929(15) 1.1199(13) 0.113(7) Uani 0.5 1 d . . P B 1
H33 H 0.9198 0.3217 1.1903 0.136 Uiso 0.5 1 calc R . P B 1

loop_
_atom_site_aniso_label
_atom_site_aniso_U_11
_atom_site_aniso_U_22
_atom_site_aniso_U_33
_atom_site_aniso_U_23
_atom_site_aniso_U_13
_atom_site_aniso_U_12
Y1 0.0253(2) 0.0258(2) 0.0268(2) -0.01222(14) 0.00308(13) -0.00612(13)
N1 0.0262(15) 0.0264(15) 0.0217(14) -0.0114(12) 0.0024(12) -0.0069(12)
N2 0.0264(15) 0.0223(14) 0.0293(15) -0.0121(12) 0.0026(12) -0.0048(12)
C13 0.036(2) 0.0253(18) 0.032(2) -0.0118(15) 0.0077(16) -0.0103(15)
C15 0.045(2) 0.031(2) 0.0250(19) -0.0100(16) 0.0084(16) -0.0125(17)
C1 0.0253(19) 0.037(2) 0.046(2) -0.0207(18) 0.0050(16) -0.0134(16)
C25 0.051(2) 0.031(2) 0.035(2) -0.0189(17) 0.0074(18) -0.0059(18)
C23 0.037(2) 0.0303(19) 0.0248(19) -0.0080(15) 0.0017(16) -0.0063(16)
C12 0.033(2) 0.0302(19) 0.030(2) -0.0060(16) 0.0058(16) -0.0142(16)
C26 0.037(2) 0.0287(19) 0.031(2) -0.0108(16) 0.0014(16) -0.0027(16)
C11 0.033(2) 0.0266(19) 0.037(2) -0.0057(16) 0.0126(17) -0.0090(15)
C24 0.048(2) 0.036(2) 0.0269(19) -0.0147(16) 0.0023(17) -0.0105(18)
C4 0.0221(19) 0.036(2) 0.048(2) -0.0102(18) 0.0037(17) -0.0075(16)
C5 0.027(2) 0.050(2) 0.041(2) -0.0183(19) -0.0005(17) -0.0155(18)
C17 0.040(2) 0.044(2) 0.052(3) -0.012(2) -0.0037(19) -0.0199(19)
C7 0.032(2) 0.042(2) 0.046(2) -0.0052(19) 0.0058(18) -0.0107(18)
C6 0.040(2) 0.048(2) 0.076(3) -0.037(2) 0.016(2) -0.021(2)
C20 0.078(3) 0.044(2) 0.033(2) -0.0163(19) 0.011(2) -0.016(2)
C18 0.054(3) 0.038(2) 0.049(3) -0.025(2) 0.008(2) -0.0112(19)
C16 0.041(2) 0.033(2) 0.061(3) -0.010(2) 0.025(2) -0.0061(18)
C19 0.045(2) 0.041(2) 0.046(3) -0.0047(19) -0.003(2) -0.0020(19)
C8 0.043(2) 0.051(3) 0.061(3) -0.032(2) 0.021(2) -0.014(2)
C10 0.057(3) 0.078(3) 0.054(3) -0.017(3) -0.014(2) -0.025(3)
C9 0.033(2) 0.047(3) 0.080(3) -0.003(2) 0.005(2) 0.003(2)
C21 0.0235(17) 0.0257(18) 0.0279(18) -0.0111(14) 0.0043(14) -0.0084(14)
C22 0.0249(18) 0.0265(18) 0.0300(19) -0.0135(15) 0.0052(14) -0.0091(14)
C27 0.0276(18) 0.0261(18) 0.0265(18) -0.0117(15) 0.0026(14) -0.0080(14)
C14 0.035(2) 0.0261(18) 0.031(2) -0.0055(15) 0.0021(16) -0.0078(15)
C3 0.0261(19) 0.033(2) 0.044(2) -0.0157(18) 0.0089(16) -0.0080(16)
C2 0.0225(18) 0.035(2) 0.040(2) -0.0131(17) 0.0067(15) -0.0126(15)
C30 0.086(4) 0.048(3) 0.062(4) -0.025(3) -0.024(3) 0.000(3)
C32 0.042(6) 0.078(13) 0.060(11) -0.030(9) 0.007(7) -0.021(7)
C29 0.061(6) 0.056(6) 0.059(6) -0.042(5) 0.002(5) -0.016(5)
C31 0.063(8) 0.064(7) 0.109(10) -0.044(7) -0.024(7) -0.004(6)
C28 0.15(2) 0.09(2) 0.090(19) -0.055(16) 0.045(18) -0.042(17)
C33 0.24(2) 0.073(11) 0.059(9) -0.041(9) 0.065(13) -0.085(13)

loop_
_atom_type_symbol
_atom_type_description
_atom_type_scat_dispersion_real
_atom_type_scat_dispersion_imag
_atom_type_scat_source
C C 0.0033 0.0016 'International Tables Vol C Tables 4.2.6.8 and 6.1.1.4'
H H 0.0000 0.0000 'International Tables Vol C Tables 4.2.6.8 and 6.1.1.4'
N N 0.0061 0.0033 'International Tables Vol C Tables 4.2.6.8 and 6.1.1.4'
Y Y -2.7962 3.5667 'International Tables Vol C Tables 4.2.6.8 and 6.1.1.4'

loop_
_exptl_crystal_face_index_h
_exptl_crystal_face_index_k
_exptl_crystal_face_index_l
_exptl_crystal_face_perp_dist
1.00 0.00 1.00 0.0620
-1.00 0.00 -1.00 0.1050
-1.00 -2.00 -2.00 0.1020
1.00 2.00 2.00 0.1080
-1.00 0.00 -2.00 0.1020
1.00 0.00 2.00 0.0820
-1.00 2.00 -2.00 0.0860
1.00 -2.00 2.00 0.0460
1.00 -1.00 -1.00 0.0820
-1.00 1.00 1.00 0.1230
-1.00 0.00 2.00 0.1090
0.00 -1.00 1.00 0.0590
-1.00 2.00 0.00 0.0800
0.00 1.00 -1.00 0.0900
0.00 -2.00 1.00 0.0570
-2.00 -1.00 1.00 0.0980
-1.00 -2.00 1.00 0.0690
1.00 0.00 0.00 0.0610
2.00 2.00 1.00 0.0780
1.00 -5.00 -5.00 0.0890
2.00 -5.00 -1.00 0.0480
-3.00 -3.00 -1.00 0.0850
-2.00 5.00 -1.00 0.0650
-1.00 -1.00 -3.00 0.1040
1.00 -1.00 -5.00 0.1020
-1.00 4.00 -1.00 0.0610
7.00 5.00 -1.00 0.0610

loop_
_geom_angle_atom_site_label_1
_geom_angle_atom_site_label_2
_geom_angle_atom_site_label_3
_geom_angle
_geom_angle_site_symmetry_1
_geom_angle_site_symmetry_3
_geom_angle_publ_flag
N1 Y1 N2 72.00(9) . 2_666 ?
N1 Y1 C13 129.67(10) . . ?
N1 Y1 C15 96.25(10) . . ?
N1 Y1 C1 79.82(10) . . ?
N1 Y1 C12 99.37(10) . . ?
N1 Y1 C11 81.08(10) . . ?
N1 Y1 C4 130.72(10) . . ?
N1 Y1 C5 103.51(11) . . ?
N1 Y1 C14 127.02(10) . . ?
N1 Y1 C3 120.61(10) . . ?
N1 Y1 C2 89.70(10) . . ?
N2 Y1 C13 97.88(10) 2_666 . ?
N2 Y1 C15 128.73(10) 2_666 . ?
N2 Y1 C1 103.98(10) 2_666 . ?
N2 Y1 C12 80.91(10) 2_666 . ?
N2 Y1 C11 98.63(10) 2_666 . ?
N2 Y1 C4 118.23(10) 2_666 . ?
N2 Y1 C5 130.57(10) 2_666 . ?
N2 Y1 C14 128.54(10) 2_666 . ?
N2 Y1 C3 87.69(10) 2_666 . ?
N2 Y1 C2 79.38(10) 2_666 . ?
C13 Y1 C15 51.34(11) . . ?
C13 Y1 C1 148.07(12) . . ?
C13 Y1 C12 31.16(11) . . ?
C13 Y1 C11 51.04(11) . . ?
C13 Y1 C4 98.06(11) . . ?
C13 Y1 C5 118.13(12) . . ?
C13 Y1 C14 31.10(11) . . ?
C13 Y1 C3 107.60(11) . . ?
C13 Y1 C2 138.07(11) . . ?
C15 Y1 C11 30.55(11) . . ?
C15 Y1 C4 107.19(11) . . ?
C1 Y1 C15 123.30(11) . . ?
C1 Y1 C12 174.40(11) . . ?
C1 Y1 C11 144.05(11) . . ?
C1 Y1 C4 51.01(11) . . ?
C1 Y1 C5 31.06(11) . . ?
C1 Y1 C14 124.95(11) . . ?
C1 Y1 C3 51.32(11) . . ?
C12 Y1 C15 51.17(11) . . ?
C12 Y1 C11 30.87(11) . . ?
C12 Y1 C4 129.18(11) . . ?
C12 Y1 C5 145.61(11) . . ?
C11 Y1 C4 136.04(11) . . ?
C5 Y1 C15 100.62(12) . . ?
C5 Y1 C11 129.99(12) . . ?
C5 Y1 C4 30.83(11) . . ?
C14 Y1 C15 30.95(11) . . ?
C14 Y1 C12 51.28(11) . . ?
C14 Y1 C11 50.74(11) . . ?
C14 Y1 C4 86.25(11) . . ?
C14 Y1 C5 94.33(11) . . ?
C3 Y1 C15 136.16(11) . . ?
C3 Y1 C12 132.45(11) . . ?
C3 Y1 C11 158.24(11) . . ?
C3 Y1 C4 30.77(11) . . ?
C3 Y1 C5 51.22(12) . . ?
C3 Y1 C14 109.52(11) . . ?
C2 Y1 C15 151.74(12) . . ?
C2 Y1 C1 30.98(11) . . ?
C2 Y1 C12 154.54(11) . . ?
C2 Y1 C11 170.72(10) . . ?
C2 Y1 C4 50.89(11) . . ?
C2 Y1 C5 51.19(11) . . ?
C2 Y1 C14 137.07(11) . . ?
C2 Y1 C3 31.03(11) . . ?
C21 N1 Y1 113.15(19) . . ?
C21 N1 C22 102.2(3) . . ?
C22 N1 Y1 144.5(2) . . ?
C21 N2 Y1 112.7(2) . 2_666 ?
C21 N2 C27 101.8(3) . . ?
C27 N2 Y1 145.3(2) . 2_666 ?
C12 C13 Y1 75.58(19) . . ?
C12 C13 C18 125.7(3) . . ?
C18 C13 Y1 119.8(2) . . ?
C14 C13 Y1 75.52(19) . . ?
C14 C13 C12 108.3(3) . . ?
C14 C13 C18 125.8(3) . . ?
C11 C15 Y1 75.1(2) . . ?
C11 C15 C20 125.6(4) . . ?
C11 C15 C14 107.8(3) . . ?
C20 C15 Y1 123.4(2) . . ?
C14 C15 Y1 74.13(19) . . ?
C14 C15 C20 126.0(4) . . ?
C5 C1 Y1 75.0(2) . . ?
C5 C1 C6 126.0(4) . . ?
C6 C1 Y1 123.1(2) . . ?
C2 C1 Y1 74.45(19) . . ?
C2 C1 C5 108.0(3) . . ?
C2 C1 C6 125.5(4) . . ?
C26 C25 H25 119.3 . . ?
C26 C25 C24 121.4(3) . . ?
C24 C25 H25 119.3 . . ?
C24 C23 H23 121.0 . . ?
C24 C23 C22 118.0(3) . . ?
C22 C23 H23 121.0 . . ?
C13 C12 Y1 73.27(19) . . ?
C13 C12 C17 126.7(3) . . ?
C11 C12 Y1 75.2(2) . . ?
C11 C12 C13 107.2(3) . . ?
C11 C12 C17 125.9(3) . . ?
C17 C12 Y1 120.9(2) . . ?
C25 C26 H26 121.0 . . ?
C25 C26 C27 117.9(3) . . ?
C27 C26 H26 121.0 . . ?
C15 C11 Y1 74.4(2) . . ?
C15 C11 C12 108.8(3) . . ?
C15 C11 C16 124.7(4) . . ?
C12 C11 Y1 73.90(19) . . ?
C12 C11 C16 126.0(4) . . ?
C16 C11 Y1 124.2(2) . . ?
C25 C24 H24 119.4 . . ?
C23 C24 C25 121.3(3) . . ?
C23 C24 H24 119.4 . . ?
C5 C4 Y1 73.9(2) . . ?
C5 C4 C9 127.2(4) . . ?
C9 C4 Y1 129.6(3) . . ?
C3 C4 Y1 73.6(2) . . ?
C3 C4 C5 108.3(3) . . ?
C3 C4 C9 123.0(4) . . ?
C1 C5 Y1 73.9(2) . . ?
C1 C5 C10 125.2(4) . . ?
C4 C5 Y1 75.3(2) . . ?
C4 C5 C1 107.7(3) . . ?
C4 C5 C10 126.7(4) . . ?
C10 C5 Y1 122.9(3) . . ?
C12 C17 H17A 109.5 . . ?
C12 C17 H17B 109.5 . . ?
C12 C17 H17C 109.5 . . ?
H17A C17 H17B 109.5 . . ?
H17A C17 H17C 109.5 . . ?
H17B C17 H17C 109.5 . . ?
H7A C7 H7B 109.5 . . ?
H7A C7 H7C 109.5 . . ?
H7B C7 H7C 109.5 . . ?
C2 C7 H7A 109.5 . . ?
C2 C7 H7B 109.5 . . ?
C2 C7 H7C 109.5 . . ?
C1 C6 H6A 109.5 . . ?
C1 C6 H6B 109.5 . . ?
C1 C6 H6C 109.5 . . ?
H6A C6 H6B 109.5 . . ?
H6A C6 H6C 109.5 . . ?
H6B C6 H6C 109.5 . . ?
C15 C20 H20A 109.5 . . ?
C15 C20 H20B 109.5 . . ?
C15 C20 H20C 109.5 . . ?
H20A C20 H20B 109.5 . . ?
H20A C20 H20C 109.5 . . ?
H20B C20 H20C 109.5 . . ?
C13 C18 H18A 109.5 . . ?
C13 C18 H18B 109.5 . . ?
C13 C18 H18C 109.5 . . ?
H18A C18 H18B 109.5 . . ?
H18A C18 H18C 109.5 . . ?
H18B C18 H18C 109.5 . . ?
C11 C16 H16A 109.5 . . ?
C11 C16 H16B 109.5 . . ?
C11 C16 H16C 109.5 . . ?
H16A C16 H16B 109.5 . . ?
H16A C16 H16C 109.5 . . ?
H16B C16 H16C 109.5 . . ?
H19A C19 H19B 109.5 . . ?
H19A C19 H19C 109.5 . . ?
H19B C19 H19C 109.5 . . ?
C14 C19 H19A 109.5 . . ?
C14 C19 H19B 109.5 . . ?
C14 C19 H19C 109.5 . . ?
H8A C8 H8B 109.5 . . ?
H8A C8 H8C 109.5 . . ?
H8B C8 H8C 109.5 . . ?
C3 C8 H8A 109.5 . . ?
C3 C8 H8B 109.5 . . ?
C3 C8 H8C 109.5 . . ?
C5 C10 H10A 109.5 . . ?
C5 C10 H10B 109.5 . . ?
C5 C10 H10C 109.5 . . ?
H10A C10 H10B 109.5 . . ?
H10A C10 H10C 109.5 . . ?
H10B C10 H10C 109.5 . . ?
C4 C9 H9A 109.5 . . ?
C4 C9 H9B 109.5 . . ?
C4 C9 H9C 109.5 . . ?
H9A C9 H9B 109.5 . . ?
H9A C9 H9C 109.5 . . ?
H9B C9 H9C 109.5 . . ?
N1 C21 N2 118.1(3) . . ?
N1 C21 C21 121.0(4) . 2_666 ?
N2 C21 C21 121.0(4) . 2_666 ?
N1 C22 C27 108.6(3) . . ?
C23 C22 N1 130.2(3) . . ?
C23 C22 C27 121.2(3) . . ?
N2 C27 C26 130.5(3) . . ?
N2 C27 C22 109.3(3) . . ?
C26 C27 C22 120.2(3) . . ?
C13 C14 Y1 73.38(19) . . ?
C13 C14 C15 107.9(3) . . ?
C13 C14 C19 126.7(3) . . ?
C15 C14 Y1 74.92(19) . . ?
C15 C14 C19 124.4(3) . . ?
C19 C14 Y1 126.3(2) . . ?
C4 C3 Y1 75.6(2) . . ?
C4 C3 C8 125.0(3) . . ?
C4 C3 C2 107.7(3) . . ?
C8 C3 Y1 120.6(2) . . ?
C2 C3 Y1 74.19(19) . . ?
C2 C3 C8 127.0(4) . . ?
C1 C2 Y1 74.57(19) . . ?
C1 C2 C7 124.4(3) . . ?
C1 C2 C3 108.3(3) . . ?
C7 C2 Y1 120.1(2) . . ?
C3 C2 Y1 74.8(2) . . ?
C3 C2 C7 127.2(3) . . ?
C29 C30 H30 147.1 2_767 . ?
C29 C30 H30 147.1 . . ?
C29 C30 C29 65.8(8) 2_767 . ?
C31 C30 C33 175.3(11) . 2_767 ?
C31 C32 H32 122.9 . . ?
C31 C32 C33 114.1(13) . . ?
C33 C32 H32 122.9 . . ?
C30 C29 C30 114.2(8) 2_767 . ?
C30 C29 C29 54.5(7) . 2_767 ?
C30 C29 C29 59.7(8) 2_767 2_767 ?
C30 C29 C28 112.2(13) 2_767 . ?
C30 C29 C28 133.6(13) . . ?
C28 C29 C29 171.9(17) . 2_767 ?
C30 C31 H31 118.0 . . ?
C32 C31 C30 123.9(12) . . ?
C32 C31 H31 118.0 . . ?
C29 C28 H28A 109.5 . . ?
C29 C28 H28B 109.5 . . ?
C29 C28 H28C 109.5 . . ?
H28A C28 H28B 109.5 . . ?
H28A C28 H28C 109.5 . . ?
H28B C28 H28C 109.5 . . ?
C30 C33 C32 117.3(11) 2_767 . ?
C30 C33 H33 121.3 2_767 . ?
C32 C33 H33 121.3 . . ?

loop_
_geom_bond_atom_site_label_1
_geom_bond_atom_site_label_2
_geom_bond_distance
_geom_bond_site_symmetry_2
_geom_bond_publ_flag
Y1 N1 2.404(3) . ?
Y1 N2 2.419(3) 2_666 ?
Y1 C13 2.625(3) . ?
Y1 C15 2.662(3) . ?
Y1 C1 2.646(3) . ?
Y1 C12 2.655(3) . ?
Y1 C11 2.672(3) . ?
Y1 C4 2.677(3) . ?
Y1 C5 2.660(4) . ?
Y1 C14 2.652(3) . ?
Y1 C3 2.652(3) . ?
Y1 C2 2.644(3) . ?
N1 C21 1.351(4) . ?
N1 C22 1.396(4) . ?
N2 Y1 2.419(3) 2_666 ?
N2 C21 1.352(4) . ?
N2 C27 1.395(4) . ?
C13 C12 1.418(5) . ?
C13 C18 1.509(5) . ?
C13 C14 1.415(5) . ?
C15 C11 1.406(5) . ?
C15 C20 1.509(5) . ?
C15 C14 1.418(5) . ?
C1 C5 1.421(5) . ?
C1 C6 1.506(5) . ?
C1 C2 1.413(5) . ?
C25 H25 0.9500 . ?
C25 C26 1.379(5) . ?
C25 C24 1.397(5) . ?
C23 H23 0.9500 . ?
C23 C24 1.376(5) . ?
C23 C22 1.386(5) . ?
C12 C11 1.418(5) . ?
C12 C17 1.498(5) . ?
C26 H26 0.9500 . ?
C26 C27 1.395(4) . ?
C11 C16 1.509(5) . ?
C24 H24 0.9500 . ?
C4 C5 1.419(5) . ?
C4 C9 1.513(5) . ?
C4 C3 1.414(5) . ?
C5 C10 1.504(5) . ?
C17 H17A 0.9800 . ?
C17 H17B 0.9800 . ?
C17 H17C 0.9800 . ?
C7 H7A 0.9800 . ?
C7 H7B 0.9800 . ?
C7 H7C 0.9800 . ?
C7 C2 1.501(5) . ?
C6 H6A 0.9800 . ?
C6 H6B 0.9800 . ?
C6 H6C 0.9800 . ?
C20 H20A 0.9800 . ?
C20 H20B 0.9800 . ?
C20 H20C 0.9800 . ?
C18 H18A 0.9800 . ?
C18 H18B 0.9800 . ?
C18 H18C 0.9800 . ?
C16 H16A 0.9800 . ?
C16 H16B 0.9800 . ?
C16 H16C 0.9800 . ?
C19 H19A 0.9800 . ?
C19 H19B 0.9800 . ?
C19 H19C 0.9800 . ?
C19 C14 1.509(5) . ?
C8 H8A 0.9800 . ?
C8 H8B 0.9800 . ?
C8 H8C 0.9800 . ?
C8 C3 1.502(5) . ?
C10 H10A 0.9800 . ?
C10 H10B 0.9800 . ?
C10 H10C 0.9800 . ?
C9 H9A 0.9800 . ?
C9 H9B 0.9800 . ?
C9 H9C 0.9800 . ?
C21 C21 1.444(6) 2_666 ?
C22 C27 1.411(5) . ?
C3 C2 1.417(5) . ?
C30 H30 0.9500 . ?
C30 C29 1.332(11) 2_767 ?
C30 C29 1.414(11) . ?
C30 C31 1.283(13) . ?
C30 C33 1.30(2) 2_767 ?
C32 H32 0.9500 . ?
C32 C31 1.248(19) . ?
C32 C33 1.61(3) . ?
C29 C30 1.332(11) 2_767 ?
C29 C29 1.493(19) 2_767 ?
C29 C28 1.46(3) . ?
C31 H31 0.9500 . ?
C28 H28A 0.9800 . ?
C28 H28B 0.9800 . ?
C28 H28C 0.9800 . ?
C33 C30 1.30(2) 2_767 ?
C33 H33 0.9500 . ?

loop_
_geom_torsion_atom_site_label_1
_geom_torsion_atom_site_label_2
_geom_torsion_atom_site_label_3
_geom_torsion_atom_site_label_4
_geom_torsion
_geom_torsion_site_symmetry_1
_geom_torsion_site_symmetry_2
_geom_torsion_site_symmetry_3
_geom_torsion_site_symmetry_4
_geom_torsion_publ_flag
Y1 N1 C21 N2 -176.4(2) . . . . ?
Y1 N1 C21 C21 4.3(5) . . . 2_666 ?
Y1 N1 C22 C23 -4.7(6) . . . . ?
Y1 N1 C22 C27 174.2(3) . . . . ?
Y1 N2 C21 N1 -176.0(2) 2_666 . . . ?
Y1 N2 C21 C21 3.3(5) 2_666 . . 2_666 ?
Y1 N2 C27 C26 -8.0(6) 2_666 . . . ?
Y1 N2 C27 C22 173.5(3) 2_666 . . . ?
Y1 C13 C12 C11 -68.2(2) . . . . ?
Y1 C13 C12 C17 116.4(3) . . . . ?
Y1 C13 C14 C15 67.6(2) . . . . ?
Y1 C13 C14 C19 -123.2(4) . . . . ?
Y1 C15 C11 C12 66.4(2) . . . . ?
Y1 C15 C11 C16 -121.1(3) . . . . ?
Y1 C15 C14 C13 -66.5(2) . . . . ?
Y1 C15 C14 C19 123.9(3) . . . . ?
Y1 C1 C5 C4 68.3(2) . . . . ?
Y1 C1 C5 C10 -119.2(4) . . . . ?
Y1 C1 C2 C7 116.2(3) . . . . ?
Y1 C1 C2 C3 -67.8(2) . . . . ?
Y1 C12 C11 C15 -66.7(2) . . . . ?
Y1 C12 C11 C16 120.9(3) . . . . ?
Y1 C4 C5 C1 -67.4(2) . . . . ?
Y1 C4 C5 C10 120.3(4) . . . . ?
Y1 C4 C3 C8 -117.5(3) . . . . ?
Y1 C4 C3 C2 67.8(2) . . . . ?
Y1 C3 C2 C1 67.6(2) . . . . ?
Y1 C3 C2 C7 -116.5(3) . . . . ?
N1 C22 C27 N2 0.3(4) . . . . ?
N1 C22 C27 C26 -178.5(3) . . . . ?
C13 C12 C11 Y1 66.8(2) . . . . ?
C13 C12 C11 C15 0.1(4) . . . . ?
C13 C12 C11 C16 -172.3(3) . . . . ?
C25 C26 C27 N2 -178.8(3) . . . . ?
C25 C26 C27 C22 -0.4(5) . . . . ?
C23 C22 C27 N2 179.3(3) . . . . ?
C23 C22 C27 C26 0.5(5) . . . . ?
C12 C13 C14 Y1 -69.1(2) . . . . ?
C12 C13 C14 C15 -1.6(4) . . . . ?
C12 C13 C14 C19 167.7(3) . . . . ?
C26 C25 C24 C23 0.0(6) . . . . ?
C11 C15 C14 Y1 68.2(2) . . . . ?
C11 C15 C14 C13 1.6(4) . . . . ?
C11 C15 C14 C19 -167.9(3) . . . . ?
C24 C25 C26 C27 0.1(5) . . . . ?
C24 C23 C22 N1 178.4(3) . . . . ?
C24 C23 C22 C27 -0.4(5) . . . . ?
C4 C3 C2 Y1 -68.8(2) . . . . ?
C4 C3 C2 C1 -1.2(4) . . . . ?
C4 C3 C2 C7 174.7(3) . . . . ?
C5 C1 C2 Y1 68.2(2) . . . . ?
C5 C1 C2 C7 -175.7(3) . . . . ?
C5 C1 C2 C3 0.4(4) . . . . ?
C5 C4 C3 Y1 -66.3(2) . . . . ?
C5 C4 C3 C8 176.2(3) . . . . ?
C5 C4 C3 C2 1.5(4) . . . . ?
C17 C12 C11 Y1 -117.7(3) . . . . ?
C17 C12 C11 C15 175.6(3) . . . . ?
C17 C12 C11 C16 3.2(6) . . . . ?
C6 C1 C5 Y1 120.2(4) . . . . ?
C6 C1 C5 C4 -171.5(3) . . . . ?
C6 C1 C5 C10 1.0(6) . . . . ?
C6 C1 C2 Y1 -119.8(3) . . . . ?
C6 C1 C2 C7 -3.6(5) . . . . ?
C6 C1 C2 C3 172.4(3) . . . . ?
C20 C15 C11 Y1 120.6(4) . . . . ?
C20 C15 C11 C12 -172.9(3) . . . . ?
C20 C15 C11 C16 -0.4(6) . . . . ?
C20 C15 C14 Y1 -120.0(4) . . . . ?
C20 C15 C14 C13 173.5(3) . . . . ?
C20 C15 C14 C19 3.9(6) . . . . ?
C18 C13 C12 Y1 -116.6(3) . . . . ?
C18 C13 C12 C11 175.2(3) . . . . ?
C18 C13 C12 C17 -0.2(6) . . . . ?
C18 C13 C14 Y1 116.5(3) . . . . ?
C18 C13 C14 C15 -175.9(3) . . . . ?
C18 C13 C14 C19 -6.7(6) . . . . ?
C8 C3 C2 Y1 116.7(4) . . . . ?
C8 C3 C2 C1 -175.7(3) . . . . ?
C8 C3 C2 C7 0.2(6) . . . . ?
C9 C4 C5 Y1 -127.9(4) . . . . ?
C9 C4 C5 C1 164.7(4) . . . . ?
C9 C4 C5 C10 -7.6(6) . . . . ?
C9 C4 C3 Y1 127.0(4) . . . . ?
C9 C4 C3 C8 9.5(6) . . . . ?
C9 C4 C3 C2 -165.2(3) . . . . ?
C21 N1 C22 C23 -179.1(3) . . . . ?
C21 N1 C22 C27 -0.2(3) . . . . ?
C21 N2 C27 C26 178.4(4) . . . . ?
C21 N2 C27 C22 -0.2(3) . . . . ?
C22 N1 C21 N2 0.1(4) . . . . ?
C22 N1 C21 C21 -179.2(4) . . . 2_666 ?
C22 C23 C24 C25 0.1(5) . . . . ?
C27 N2 C21 N1 0.1(4) . . . . ?
C27 N2 C21 C21 179.4(4) . . . 2_666 ?
C14 C13 C12 Y1 69.1(2) . . . . ?
C14 C13 C12 C11 0.9(4) . . . . ?
C14 C13 C12 C17 -174.5(3) . . . . ?
C14 C15 C11 Y1 -67.5(2) . . . . ?
C14 C15 C11 C12 -1.1(4) . . . . ?
C14 C15 C11 C16 171.4(3) . . . . ?
C3 C4 C5 Y1 66.1(2) . . . . ?
C3 C4 C5 C1 -1.3(4) . . . . ?
C3 C4 C5 C10 -173.6(4) . . . . ?
C2 C1 C5 Y1 -67.8(2) . . . . ?
C2 C1 C5 C4 0.5(4) . . . . ?
C2 C1 C5 C10 173.0(3) . . . . ?
C29 C30 C29 C30 -0.004(2) 2_767 . . 2_767 ?
C29 C30 C29 C28 179(2) 2_767 . . . ?
C29 C30 C31 C32 1.6(19) 2_767 . . . ?
C29 C30 C31 C32 -1.0(15) . . . . ?
C31 C30 C29 C30 177.8(9) . . . 2_767 ?
C31 C30 C29 C29 177.8(9) . . . 2_767 ?
C31 C30 C29 C28 -2.9(18) . . . . ?
C31 C32 C33 C30 2(2) . . . 2_767 ?
C33 C30 C29 C30 -3.3(10) 2_767 . . 2_767 ?
C33 C30 C29 C29 -3.3(10) 2_767 . . 2_767 ?
C33 C30 C29 C28 176.1(19) 2_767 . . . ?
C33 C32 C31 C30 -1(2) . . . . ?
